data_4135246
loop_
_publ_author_name
'Smith, Jacob A.'
'Schouten, Anna'
'Wilde, Justin H.'
'Westendorff, Karl S.'
'Dickie, Diane A.'
'Ess, Daniel H.'
'Harman, W. Dean'

_publ_section_title
;
 Experiments and Direct Dynamics Simulations that Probe
 \h2-Arene/Aryl-Hydride Equilibria of Tungsten Benzene Complexes.
;
_journal_name_full 'Journal of the American Chemical Society'
_journal_paper_doi 10.1021/jacs.0c08032
_journal_year 2020
_chemical_formula_sum 'C27 H47 B N7 O P W'
_chemical_formula_weight 711.34
_space_group_crystal_system monoclinic
_space_group_IT_number 14
_space_group_name_Hall '-P 2yn'
_space_group_name_H-M_alt 'P 1 21/n 1'
_atom_sites_solution_hydrogens mixed
_atom_sites_solution_primary dual
_cell_angle_alpha 90
_cell_angle_beta 94.1280(10)
_cell_angle_gamma 90
_cell_formula_units_Z 4
_cell_length_a 11.9475(5)
_cell_length_b 15.6261(6)
_cell_length_c 16.6514(8)
_cell_measurement_reflns_used 9958
_cell_measurement_temperature 100.(2)
_cell_measurement_theta_max 28.8903
_cell_measurement_theta_min 2.4129
_cell_volume 3100.6(2)
_computing_cell_refinement 'SAINT V8.38A (Bruker AXS Inc., 2017)'
_computing_data_collection 'Bruker Instrument Service v2017.5.0.0'
_computing_data_reduction 'SAINT V8.38A (Bruker AXS Inc., 2017)'
_computing_structure_refinement 'SHELXL-2017/1 (Sheldrick, 2017)'
_computing_structure_solution 'SHELXT 2014/5 (Sheldrick, 2014)'
_diffrn_ambient_temperature 100.(2)
_diffrn_detector_area_resol_mean 8.3333
_diffrn_measured_fraction_theta_full 1.000
_diffrn_measured_fraction_theta_max 1.000
_diffrn_measurement_device_type 'Bruker Kappa APEXII Duo'
_diffrn_measurement_method '\f and \w scans'
_diffrn_radiation_monochromator graphite
_diffrn_radiation_type 'Mo K\a'
_diffrn_radiation_wavelength 0.71073
_diffrn_reflns_av_R_equivalents 0.0421
_diffrn_reflns_av_unetI/netI 0.0404
_diffrn_reflns_limit_h_max 16
_diffrn_reflns_limit_h_min -16
_diffrn_reflns_limit_k_max 21
_diffrn_reflns_limit_k_min -20
_diffrn_reflns_limit_l_max 23
_diffrn_reflns_limit_l_min -23
_diffrn_reflns_number 36706
_diffrn_reflns_theta_full 29.62
_diffrn_reflns_theta_max 29.62
_diffrn_reflns_theta_min 1.79
_diffrn_source 'fine-focus sealed tube'
_exptl_absorpt_coefficient_mu 3.809
_exptl_absorpt_correction_T_max 0.68
_exptl_absorpt_correction_T_min 0.56
_exptl_absorpt_correction_type multi-scan
_exptl_absorpt_process_details
;
SADABS-2016/2 - Bruker AXS area detector scaling and absorption correction
;
_exptl_crystal_colour colourless
_exptl_crystal_density_diffrn 1.524
_exptl_crystal_density_method 'not measured'
_exptl_crystal_description block
_exptl_crystal_F_000 1440
_exptl_crystal_size_max 0.266
_exptl_crystal_size_mid 0.120
_exptl_crystal_size_min 0.108
_refine_diff_density_max 1.742
_refine_diff_density_min -1.069
_refine_ls_extinction_method none
_refine_ls_goodness_of_fit_ref 1.018
_refine_ls_hydrogen_treatment mixed
_refine_ls_matrix_type full
_refine_ls_number_parameters 350
_refine_ls_number_reflns 8741
_refine_ls_number_restraints 0
_refine_ls_restrained_S_all 1.018
_refine_ls_R_factor_all 0.0420
_refine_ls_R_factor_gt 0.0266
_refine_ls_shift/su_max 0.001
_refine_ls_shift/su_mean 0.000
_refine_ls_structure_factor_coef Fsqd
_refine_ls_weighting_details 'w=1/[\s^2^(Fo^2^)+(0.0197P)^2^+2.2979P] where P=(Fo^2^+2Fc^2^)/3'
_refine_ls_weighting_scheme calc
_refine_ls_wR_factor_gt 0.0498
_refine_ls_wR_factor_ref 0.0538
_reflns_number_gt 7026
_reflns_number_total 8741
_reflns_threshold_expression 'I > 2\s(I)'
_cod_data_source_file ja0c08032_si_003.cif
_cod_data_source_block Compound10
_cod_depositor_comments
;
The following automatic conversions were performed:

data item '_exptl_absorpt_correction_type' value 'Multi-Scan' was
changed to 'multi-scan' in accordance with the
/home/data/users/saulius/crontab/automatic-downloads/rss-feeds/ACS/lib/dictionaries/cif_core.dic
dictionary named 'cif_core.dic' version 2.4.2 last updated on
2011-04-26.

Automatic conversion script
Id: cif_fix_values 7556 2019-12-06 15:28:31Z antanas 
;
_cod_original_sg_symbol_H-M 'P 21/n'
_cod_database_code 4135246

loop_
_space_group_symop_operation_xyz
'x, y, z'
'-x+1/2, y+1/2, -z+1/2'
'-x, -y, -z'
'x-1/2, -y-1/2, z-1/2'

loop_
_atom_site_type_symbol
_atom_site_label
_atom_site_fract_x
_atom_site_fract_y
_atom_site_fract_z
_atom_site_U_iso_or_equiv
_atom_site_adp_type
_atom_site_calc_flag
_atom_site_refinement_flags_adp
_atom_site_refinement_flags_occupancy
_atom_site_refinement_flags_posn
_atom_site_occupancy
_atom_site_disorder_assembly
_atom_site_disorder_group
W W1 0.38821(2) 0.35662(2) 0.31092(2) 0.01262(3) Uani d . . . 1 . .
P P1 0.19677(6) 0.31790(4) 0.35684(4) 0.01524(14) Uani d . . . 1 . .
O O1 0.32820(17) 0.54236(12) 0.28583(12) 0.0208(4) Uani d . . . 1 . .
N N1 0.44200(18) 0.21977(14) 0.33597(14) 0.0150(5) Uani d . . . 1 . .
N N2 0.52982(19) 0.20288(14) 0.39114(14) 0.0178(5) Uani d . . . 1 . .
N N3 0.43397(19) 0.37434(14) 0.44218(14) 0.0163(5) Uani d . . . 1 . .
N N4 0.5203(2) 0.33051(14) 0.48206(14) 0.0186(5) Uani d . . . 1 . .
N N5 0.57267(19) 0.37691(13) 0.31587(14) 0.0152(5) Uani d . . . 1 . .
N N6 0.64340(19) 0.33492(14) 0.37006(15) 0.0192(5) Uani d . . . 1 . .
N N7 0.35171(18) 0.46574(14) 0.29582(13) 0.0151(5) Uani d . . . 1 . .
C C1 0.4035(2) 0.14332(17) 0.31008(17) 0.0194(5) Uani d . . . 1 . .
H H1 0.342214 0.135127 0.271283 0.023 Uiso calc U . R 1 . .
C C2 0.4657(2) 0.07760(18) 0.34783(19) 0.0227(6) Uani d . . . 1 . .
H H2 0.455871 0.017744 0.340277 0.027 Uiso calc U . R 1 . .
C C3 0.5443(2) 0.11809(18) 0.39823(19) 0.0219(6) Uani d . . . 1 . .
H H3 0.600042 0.090573 0.43267 0.026 Uiso calc U . R 1 . .
C C4 0.3943(2) 0.42767(18) 0.49641(17) 0.0196(6) Uani d . . . 1 . .
H H4 0.334118 0.46665 0.485345 0.024 Uiso calc U . R 1 . .
C C5 0.4529(3) 0.41828(18) 0.57080(17) 0.0228(6) Uani d . . . 1 . .
H H5 0.440614 0.447948 0.619191 0.027 Uiso calc U . R 1 . .
C C6 0.5324(3) 0.35685(18) 0.55952(17) 0.0224(6) Uani d . . . 1 . .
H H6 0.586731 0.336345 0.599377 0.027 Uiso calc U . R 1 . .
C C7 0.6354(2) 0.43238(19) 0.27818(18) 0.0211(6) Uani d . . . 1 . .
H H7 0.607785 0.470236 0.23672 0.025 Uiso calc U . R 1 . .
C C8 0.7475(2) 0.4271(2) 0.3082(2) 0.0278(7) Uani d . . . 1 . .
H H8 0.809206 0.459537 0.292062 0.033 Uiso calc U . R 1 . .
C C9 0.7485(2) 0.36474(19) 0.3660(2) 0.0256(7) Uani d . . . 1 . .
H H9 0.812816 0.345687 0.397915 0.031 Uiso calc U . R 1 . .
C C10 0.3000(2) 0.31315(18) 0.19429(16) 0.0172(6) Uani d . . . 1 . .
H H10 0.278152 0.251367 0.193956 0.021 Uiso calc U . R 1 . .
C C11 0.4172(2) 0.32719(19) 0.18430(17) 0.0193(6) Uani d . . . 1 . .
H H11 0.457113 0.271204 0.18085 0.023 Uiso calc U . R 1 . .
C C12 0.4557(3) 0.3887(2) 0.1214(2) 0.0333(8) Uani d . . . 1 . .
H H12A 0.52482 0.41771 0.143696 0.04 Uiso calc U . R 1 . .
H H12B 0.475413 0.35526 0.073959 0.04 Uiso calc U . R 1 . .
C C13 0.3738(3) 0.4538(2) 0.0947(3) 0.0473(10) Uani d . . . 1 . .
H H13A 0.397539 0.480616 0.044813 0.057 Uiso calc U . R 1 . .
H H13B 0.37299 0.49902 0.136373 0.057 Uiso calc U . R 1 . .
C C14 0.2590(3) 0.4197(2) 0.0792(2) 0.0443(10) Uani d . . . 1 . .
H H14A 0.258064 0.380746 0.032254 0.053 Uiso calc U . R 1 . .
H H14B 0.207786 0.467889 0.064505 0.053 Uiso calc U . R 1 . .
C C15 0.2132(3) 0.3713(2) 0.14948(18) 0.0263(7) Uani d . . . 1 . .
H H15A 0.14849 0.336093 0.128865 0.032 Uiso calc U . R 1 . .
H H15B 0.185543 0.413271 0.187975 0.032 Uiso calc U . R 1 . .
C C16 0.1144(2) 0.23250(18) 0.30464(18) 0.0203(6) Uani d . . . 1 . .
H H16A 0.089767 0.253132 0.249981 0.024 Uiso calc U . R 1 . .
H H16B 0.164502 0.182897 0.298229 0.024 Uiso calc U . R 1 . .
C C17 0.0102(2) 0.2010(2) 0.3452(2) 0.0255(7) Uani d . . . 1 . .
H H17A 0.034213 0.161193 0.389379 0.031 Uiso calc U . R 1 . .
H H17B -0.02694 0.250508 0.369142 0.031 Uiso calc U . R 1 . .
C C18 -0.0730(3) 0.1563(2) 0.2875(2) 0.0350(8) Uani d . . . 1 . .
H H18A -0.035348 0.107685 0.262417 0.042 Uiso calc U . R 1 . .
H H18B -0.098651 0.196553 0.244113 0.042 Uiso calc U . R 1 . .
C C19 -0.1748(3) 0.1229(2) 0.3283(3) 0.0545(13) Uani d . . . 1 . .
H H19A -0.228119 0.097216 0.287786 0.082 Uiso calc U . R 1 . .
H H19B -0.211045 0.170475 0.354707 0.082 Uiso calc U . R 1 . .
H H19C -0.150543 0.079755 0.368514 0.082 Uiso calc U . R 1 . .
C C20 0.0938(2) 0.40546(18) 0.34831(18) 0.0199(6) Uani d . . . 1 . .
H H20A 0.085831 0.424094 0.291363 0.024 Uiso calc U . R 1 . .
H H20B 0.02028 0.382335 0.361698 0.024 Uiso calc U . R 1 . .
C C21 0.1194(2) 0.48438(17) 0.40065(18) 0.0197(6) Uani d . . . 1 . .
H H21A 0.126606 0.467045 0.457976 0.024 Uiso calc U . R 1 . .
H H21B 0.192006 0.509124 0.387237 0.024 Uiso calc U . R 1 . .
C C22 0.0281(2) 0.55228(17) 0.38862(18) 0.0214(6) Uani d . . . 1 . .
H H22A 0.018081 0.567504 0.33083 0.026 Uiso calc U . R 1 . .
H H22B -0.043789 0.528557 0.404775 0.026 Uiso calc U . R 1 . .
C C23 0.0568(3) 0.63236(19) 0.4375(2) 0.0306(7) Uani d . . . 1 . .
H H23A 0.130051 0.6541 0.423947 0.046 Uiso calc U . R 1 . .
H H23B 0.059623 0.618563 0.495037 0.046 Uiso calc U . R 1 . .
H H23C -0.00065 0.676074 0.425115 0.046 Uiso calc U . R 1 . .
C C24 0.1930(2) 0.28554(18) 0.46289(17) 0.0194(6) Uani d . . . 1 . .
H H24A 0.219968 0.333927 0.497454 0.023 Uiso calc U . R 1 . .
H H24B 0.114049 0.274271 0.474052 0.023 Uiso calc U . R 1 . .
C C25 0.2631(3) 0.20627(18) 0.48664(18) 0.0227(6) Uani d . . . 1 . .
H H25A 0.2275 0.155334 0.460288 0.027 Uiso calc U . R 1 . .
H H25B 0.338697 0.212712 0.466642 0.027 Uiso calc U . R 1 . .
C C26 0.2750(3) 0.1918(2) 0.57750(19) 0.0293(7) Uani d . . . 1 . .
H H26A 0.308344 0.24334 0.604182 0.035 Uiso calc U . R 1 . .
H H26B 0.19971 0.183059 0.597376 0.035 Uiso calc U . R 1 . .
C C27 0.3483(3) 0.1145(3) 0.6000(2) 0.0473(10) Uani d . . . 1 . .
H H27A 0.420419 0.120355 0.575927 0.071 Uiso calc U . R 1 . .
H H27B 0.310558 0.062322 0.579718 0.071 Uiso calc U . R 1 . .
H H27C 0.361116 0.111166 0.658662 0.071 Uiso calc U . R 1 . .
B B1 0.5979(3) 0.2752(2) 0.4335(2) 0.0210(7) Uani d . . . 1 . .
H H1A 0.665(2) 0.2482(18) 0.4725(19) 0.021(8) Uiso d . . . 1 . .

loop_
_atom_site_aniso_label
_atom_site_aniso_U_11
_atom_site_aniso_U_22
_atom_site_aniso_U_33
_atom_site_aniso_U_12
_atom_site_aniso_U_13
_atom_site_aniso_U_23
W1 0.01320(5) 0.01290(5) 0.01158(5) 0.00038(5) -0.00043(3) -0.00148(5)
P1 0.0142(3) 0.0156(3) 0.0159(3) 0.0000(3) 0.0010(3) -0.0020(3)
O1 0.0274(11) 0.0136(10) 0.0209(11) 0.0031(8) -0.0009(9) 0.0010(8)
N1 0.0136(11) 0.0162(11) 0.0148(11) 0.0018(9) -0.0018(9) -0.0014(9)
N2 0.0200(12) 0.0143(11) 0.0184(12) 0.0027(9) -0.0031(10) -0.0007(9)
N3 0.0171(11) 0.0174(12) 0.0142(11) 0.0006(9) -0.0011(9) -0.0019(9)
N4 0.0223(12) 0.0169(11) 0.0158(12) -0.0005(10) -0.0050(10) 0.0002(9)
N5 0.0158(11) 0.0150(11) 0.0149(11) 0.0012(9) 0.0011(9) -0.0023(8)
N6 0.0157(11) 0.0175(12) 0.0238(13) 0.0021(9) -0.0027(10) -0.0034(9)
N7 0.0137(11) 0.0181(12) 0.0132(11) -0.0012(9) -0.0011(9) -0.0020(9)
C1 0.0187(14) 0.0184(13) 0.0205(13) 0.0007(12) -0.0018(11) -0.0044(13)
C2 0.0262(15) 0.0131(14) 0.0286(16) 0.0008(12) 0.0012(13) -0.0022(12)
C3 0.0238(15) 0.0164(14) 0.0249(16) 0.0066(11) -0.0030(12) 0.0020(11)
C4 0.0233(14) 0.0167(14) 0.0191(14) -0.0040(12) 0.0025(11) -0.0047(11)
C5 0.0352(17) 0.0196(15) 0.0139(14) -0.0044(13) 0.0031(12) -0.0051(11)
C6 0.0331(16) 0.0192(14) 0.0138(12) -0.0046(13) -0.0068(11) 0.0003(12)
C7 0.0197(14) 0.0225(15) 0.0216(15) -0.0013(12) 0.0054(12) -0.0031(12)
C8 0.0182(14) 0.0313(17) 0.0345(18) -0.0065(13) 0.0062(13) -0.0077(14)
C9 0.0139(13) 0.0282(17) 0.0343(17) 0.0003(12) -0.0013(12) -0.0067(14)
C10 0.0211(14) 0.0180(14) 0.0121(13) 0.0001(11) -0.0017(11) -0.0018(10)
C11 0.0211(14) 0.0239(14) 0.0131(13) -0.0001(12) 0.0026(11) -0.0035(11)
C12 0.0319(18) 0.049(2) 0.0185(16) -0.0129(16) -0.0003(14) 0.0002(14)
C13 0.053(2) 0.046(2) 0.045(2) 0.0071(19) 0.019(2) 0.0151(19)
C14 0.048(2) 0.044(2) 0.037(2) -0.0057(18) -0.0224(18) 0.0180(17)
C15 0.0235(15) 0.0380(19) 0.0169(14) 0.0080(13) -0.0016(12) -0.0023(13)
C16 0.0168(14) 0.0229(15) 0.0211(15) -0.0026(11) 0.0002(11) -0.0055(12)
C17 0.0191(14) 0.0243(16) 0.0338(18) -0.0040(12) 0.0061(13) -0.0061(13)
C18 0.0234(16) 0.038(2) 0.043(2) -0.0103(15) 0.0032(15) -0.0114(16)
C19 0.034(2) 0.048(2) 0.085(3) -0.0192(18) 0.028(2) -0.037(2)
C20 0.0160(14) 0.0229(15) 0.0208(15) 0.0023(11) 0.0014(11) -0.0021(11)
C21 0.0200(14) 0.0195(14) 0.0195(14) 0.0015(11) 0.0007(11) -0.0007(11)
C22 0.0260(15) 0.0213(15) 0.0174(14) 0.0063(12) 0.0054(12) 0.0021(11)
C23 0.0398(19) 0.0225(17) 0.0309(17) 0.0073(14) 0.0124(15) 0.0018(13)
C24 0.0188(14) 0.0215(14) 0.0181(14) -0.0020(11) 0.0023(11) -0.0010(11)
C25 0.0270(16) 0.0208(15) 0.0206(15) 0.0020(12) 0.0033(12) 0.0027(12)
C26 0.0331(18) 0.0300(17) 0.0257(17) 0.0025(14) 0.0080(14) 0.0073(13)
C27 0.054(2) 0.056(2) 0.032(2) 0.018(2) 0.0095(18) 0.0206(18)
B1 0.0206(16) 0.0195(16) 0.0219(17) 0.0026(13) -0.0056(13) -0.0013(13)

loop_
_atom_type_symbol
_atom_type_description
_atom_type_scat_dispersion_real
_atom_type_scat_dispersion_imag
_atom_type_scat_source
C C 0.0033 0.0016 'International Tables Vol C Tables 4.2.6.8 and 6.1.1.4'
H H 0.0000 0.0000 'International Tables Vol C Tables 4.2.6.8 and 6.1.1.4'
B B 0.0013 0.0007 'International Tables Vol C Tables 4.2.6.8 and 6.1.1.4'
N N 0.0061 0.0033 'International Tables Vol C Tables 4.2.6.8 and 6.1.1.4'
O O 0.0106 0.0060 'International Tables Vol C Tables 4.2.6.8 and 6.1.1.4'
P P 0.1023 0.0942 'International Tables Vol C Tables 4.2.6.8 and 6.1.1.4'
W W -0.8490 6.8722 'International Tables Vol C Tables 4.2.6.8 and 6.1.1.4'

loop_
_geom_angle_atom_site_label_1
_geom_angle_atom_site_label_2
_geom_angle_atom_site_label_3
_geom_angle_site_symmetry_1
_geom_angle_site_symmetry_3
_geom_angle
_geom_angle_publ_flag
N7 W1 C11 . . 96.81(11) ?
N7 W1 N5 . . 95.81(9) ?
C11 W1 N5 . . 80.90(9) ?
N7 W1 N3 . . 93.44(9) ?
C11 W1 N3 . . 156.37(10) ?
N5 W1 N3 . . 76.92(8) ?
N7 W1 C10 . . 94.18(10) ?
C11 W1 C10 . . 37.66(10) ?
N5 W1 C10 . . 118.51(9) ?
N3 W1 C10 . . 161.91(9) ?
N7 W1 N1 . . 176.71(9) ?
C11 W1 N1 . . 85.25(10) ?
N5 W1 N1 . . 81.97(8) ?
N3 W1 N1 . . 83.71(8) ?
C10 W1 N1 . . 89.02(9) ?
N7 W1 P1 . . 93.11(7) ?
C11 W1 P1 . . 116.40(8) ?
N5 W1 P1 . . 159.43(6) ?
N3 W1 P1 . . 84.09(6) ?
C10 W1 P1 . . 79.13(7) ?
N1 W1 P1 . . 88.24(6) ?
C20 P1 C16 . . 99.85(13) ?
C20 P1 C24 . . 102.47(13) ?
C16 P1 C24 . . 101.82(13) ?
C20 P1 W1 . . 114.33(10) ?
C16 P1 W1 . . 119.62(9) ?
C24 P1 W1 . . 116.08(9) ?
C1 N1 N2 . . 105.8(2) ?
C1 N1 W1 . . 134.18(18) ?
N2 N1 W1 . . 119.96(16) ?
C3 N2 N1 . . 109.7(2) ?
C3 N2 B1 . . 128.8(2) ?
N1 N2 B1 . . 121.4(2) ?
C4 N3 N4 . . 106.0(2) ?
C4 N3 W1 . . 131.55(19) ?
N4 N3 W1 . . 122.40(17) ?
C6 N4 N3 . . 109.6(2) ?
C6 N4 B1 . . 130.2(3) ?
N3 N4 B1 . . 119.2(2) ?
C7 N5 N6 . . 106.4(2) ?
C7 N5 W1 . . 131.70(19) ?
N6 N5 W1 . . 121.54(17) ?
C9 N6 N5 . . 109.7(2) ?
C9 N6 B1 . . 128.4(3) ?
N5 N6 B1 . . 121.0(2) ?
O1 N7 W1 . . 178.8(2) ?
N1 C1 C2 . . 110.7(3) ?
N1 C1 H1 . . 124.7 ?
C2 C1 H1 . . 124.7 ?
C3 C2 C1 . . 104.9(2) ?
C3 C2 H2 . . 127.6 ?
C1 C2 H2 . . 127.6 ?
N2 C3 C2 . . 109.0(3) ?
N2 C3 H3 . . 125.5 ?
C2 C3 H3 . . 125.5 ?
N3 C4 C5 . . 110.8(3) ?
N3 C4 H4 . . 124.6 ?
C5 C4 H4 . . 124.6 ?
C6 C5 C4 . . 105.2(2) ?
C6 C5 H5 . . 127.4 ?
C4 C5 H5 . . 127.4 ?
N4 C6 C5 . . 108.4(3) ?
N4 C6 H6 . . 125.8 ?
C5 C6 H6 . . 125.8 ?
N5 C7 C8 . . 110.5(3) ?
N5 C7 H7 . . 124.8 ?
C8 C7 H7 . . 124.8 ?
C9 C8 C7 . . 104.7(3) ?
C9 C8 H8 . . 127.6 ?
C7 C8 H8 . . 127.6 ?
N6 C9 C8 . . 108.7(3) ?
N6 C9 H9 . . 125.7 ?
C8 C9 H9 . . 125.7 ?
C11 C10 C15 . . 118.9(3) ?
C11 C10 W1 . . 69.76(15) ?
C15 C10 W1 . . 120.03(19) ?
C11 C10 H10 . . 113.7 ?
C15 C10 H10 . . 113.7 ?
W1 C10 H10 . . 113.7 ?
C10 C11 C12 . . 121.5(3) ?
C10 C11 W1 . . 72.59(15) ?
C12 C11 W1 . . 127.1(2) ?
C10 C11 H11 . . 110.2 ?
C12 C11 H11 . . 110.2 ?
W1 C11 H11 . . 110.2 ?
C13 C12 C11 . . 115.0(3) ?
C13 C12 H12A . . 108.5 ?
C11 C12 H12A . . 108.5 ?
C13 C12 H12B . . 108.5 ?
C11 C12 H12B . . 108.5 ?
H12A C12 H12B . . 107.5 ?
C12 C13 C14 . . 113.3(3) ?
C12 C13 H13A . . 108.9 ?
C14 C13 H13A . . 108.9 ?
C12 C13 H13B . . 108.9 ?
C14 C13 H13B . . 108.9 ?
H13A C13 H13B . . 107.7 ?
C13 C14 C15 . . 115.1(3) ?
C13 C14 H14A . . 108.5 ?
C15 C14 H14A . . 108.5 ?
C13 C14 H14B . . 108.5 ?
C15 C14 H14B . . 108.5 ?
H14A C14 H14B . . 107.5 ?
C14 C15 C10 . . 113.5(3) ?
C14 C15 H15A . . 108.9 ?
C10 C15 H15A . . 108.9 ?
C14 C15 H15B . . 108.9 ?
C10 C15 H15B . . 108.9 ?
H15A C15 H15B . . 107.7 ?
C17 C16 P1 . . 116.6(2) ?
C17 C16 H16A . . 108.2 ?
P1 C16 H16A . . 108.2 ?
C17 C16 H16B . . 108.2 ?
P1 C16 H16B . . 108.2 ?
H16A C16 H16B . . 107.3 ?
C18 C17 C16 . . 112.7(3) ?
C18 C17 H17A . . 109.0 ?
C16 C17 H17A . . 109.0 ?
C18 C17 H17B . . 109.0 ?
C16 C17 H17B . . 109.0 ?
H17A C17 H17B . . 107.8 ?
C17 C18 C19 . . 112.7(3) ?
C17 C18 H18A . . 109.1 ?
C19 C18 H18A . . 109.1 ?
C17 C18 H18B . . 109.1 ?
C19 C18 H18B . . 109.1 ?
H18A C18 H18B . . 107.8 ?
C18 C19 H19A . . 109.5 ?
C18 C19 H19B . . 109.5 ?
H19A C19 H19B . . 109.5 ?
C18 C19 H19C . . 109.5 ?
H19A C19 H19C . . 109.5 ?
H19B C19 H19C . . 109.5 ?
C21 C20 P1 . . 116.8(2) ?
C21 C20 H20A . . 108.1 ?
P1 C20 H20A . . 108.1 ?
C21 C20 H20B . . 108.1 ?
P1 C20 H20B . . 108.1 ?
H20A C20 H20B . . 107.3 ?
C22 C21 C20 . . 112.0(2) ?
C22 C21 H21A . . 109.2 ?
C20 C21 H21A . . 109.2 ?
C22 C21 H21B . . 109.2 ?
C20 C21 H21B . . 109.2 ?
H21A C21 H21B . . 107.9 ?
C23 C22 C21 . . 111.8(3) ?
C23 C22 H22A . . 109.3 ?
C21 C22 H22A . . 109.3 ?
C23 C22 H22B . . 109.3 ?
C21 C22 H22B . . 109.3 ?
H22A C22 H22B . . 107.9 ?
C22 C23 H23A . . 109.5 ?
C22 C23 H23B . . 109.5 ?
H23A C23 H23B . . 109.5 ?
C22 C23 H23C . . 109.5 ?
H23A C23 H23C . . 109.5 ?
H23B C23 H23C . . 109.5 ?
C25 C24 P1 . . 114.8(2) ?
C25 C24 H24A . . 108.6 ?
P1 C24 H24A . . 108.6 ?
C25 C24 H24B . . 108.6 ?
P1 C24 H24B . . 108.6 ?
H24A C24 H24B . . 107.5 ?
C26 C25 C24 . . 112.7(2) ?
C26 C25 H25A . . 109.0 ?
C24 C25 H25A . . 109.0 ?
C26 C25 H25B . . 109.0 ?
C24 C25 H25B . . 109.0 ?
H25A C25 H25B . . 107.8 ?
C27 C26 C25 . . 111.8(3) ?
C27 C26 H26A . . 109.2 ?
C25 C26 H26A . . 109.2 ?
C27 C26 H26B . . 109.2 ?
C25 C26 H26B . . 109.2 ?
H26A C26 H26B . . 107.9 ?
C26 C27 H27A . . 109.5 ?
C26 C27 H27B . . 109.5 ?
H27A C27 H27B . . 109.5 ?
C26 C27 H27C . . 109.5 ?
H27A C27 H27C . . 109.5 ?
H27B C27 H27C . . 109.5 ?
N2 B1 N6 . . 109.4(2) ?
N2 B1 N4 . . 109.6(2) ?
N6 B1 N4 . . 106.1(2) ?
N2 B1 H1A . . 109.5(16) ?
N6 B1 H1A . . 111.6(16) ?
N4 B1 H1A . . 110.6(16) ?

loop_
_geom_bond_atom_site_label_1
_geom_bond_atom_site_label_2
_geom_bond_site_symmetry_2
_geom_bond_distance
_geom_bond_publ_flag
W1 N7 . 1.773(2) ?
W1 C11 . 2.210(3) ?
W1 N5 . 2.222(2) ?
W1 N3 . 2.232(2) ?
W1 C10 . 2.247(3) ?
W1 N1 . 2.263(2) ?
W1 P1 . 2.5366(7) ?
P1 C20 . 1.839(3) ?
P1 C16 . 1.839(3) ?
P1 C24 . 1.841(3) ?
O1 N7 . 1.238(3) ?
N1 C1 . 1.340(3) ?
N1 N2 . 1.370(3) ?
N2 C3 . 1.340(4) ?
N2 B1 . 1.535(4) ?
N3 C4 . 1.340(3) ?
N3 N4 . 1.369(3) ?
N4 C6 . 1.352(3) ?
N4 B1 . 1.539(4) ?
N5 C7 . 1.332(3) ?
N5 N6 . 1.360(3) ?
N6 C9 . 1.346(4) ?
N6 B1 . 1.537(4) ?
C1 C2 . 1.391(4) ?
C1 H1 . 0.95 ?
C2 C3 . 1.368(4) ?
C2 H2 . 0.95 ?
C3 H3 . 0.95 ?
C4 C5 . 1.386(4) ?
C4 H4 . 0.95 ?
C5 C6 . 1.373(4) ?
C5 H5 . 0.95 ?
C6 H6 . 0.95 ?
C7 C8 . 1.398(4) ?
C7 H7 . 0.95 ?
C8 C9 . 1.368(4) ?
C8 H8 . 0.95 ?
C9 H9 . 0.95 ?
C10 C11 . 1.439(4) ?
C10 C15 . 1.532(4) ?
C10 H10 . 1.0 ?
C11 C12 . 1.517(4) ?
C11 H11 . 1.0 ?
C12 C13 . 1.459(5) ?
C12 H12A . 0.99 ?
C12 H12B . 0.99 ?
C13 C14 . 1.478(5) ?
C13 H13A . 0.99 ?
C13 H13B . 0.99 ?
C14 C15 . 1.527(5) ?
C14 H14A . 0.99 ?
C14 H14B . 0.99 ?
C15 H15A . 0.99 ?
C15 H15B . 0.99 ?
C16 C17 . 1.539(4) ?
C16 H16A . 0.99 ?
C16 H16B . 0.99 ?
C17 C18 . 1.503(4) ?
C17 H17A . 0.99 ?
C17 H17B . 0.99 ?
C18 C19 . 1.527(5) ?
C18 H18A . 0.99 ?
C18 H18B . 0.99 ?
C19 H19A . 0.98 ?
C19 H19B . 0.98 ?
C19 H19C . 0.98 ?
C20 C21 . 1.528(4) ?
C20 H20A . 0.99 ?
C20 H20B . 0.99 ?
C21 C22 . 1.525(4) ?
C21 H21A . 0.99 ?
C21 H21B . 0.99 ?
C22 C23 . 1.519(4) ?
C22 H22A . 0.99 ?
C22 H22B . 0.99 ?
C23 H23A . 0.98 ?
C23 H23B . 0.98 ?
C23 H23C . 0.98 ?
C24 C25 . 1.531(4) ?
C24 H24A . 0.99 ?
C24 H24B . 0.99 ?
C25 C26 . 1.526(4) ?
C25 H25A . 0.99 ?
C25 H25B . 0.99 ?
C26 C27 . 1.522(5) ?
C26 H26A . 0.99 ?
C26 H26B . 0.99 ?
C27 H27A . 0.98 ?
C27 H27B . 0.98 ?
C27 H27C . 0.98 ?
B1 H1A . 1.08(3) ?

loop_
_geom_torsion_atom_site_label_1
_geom_torsion_atom_site_label_2
_geom_torsion_atom_site_label_3
_geom_torsion_atom_site_label_4
_geom_torsion_site_symmetry_1
_geom_torsion_site_symmetry_2
_geom_torsion_site_symmetry_3
_geom_torsion_site_symmetry_4
_geom_torsion
_geom_torsion_publ_flag
C1 N1 N2 C3 . . . . 0.2(3) ?
W1 N1 N2 C3 . . . . 177.86(19) ?
C1 N1 N2 B1 . . . . 178.8(2) ?
W1 N1 N2 B1 . . . . -3.6(3) ?
C4 N3 N4 C6 . . . . 0.2(3) ?
W1 N3 N4 C6 . . . . 177.03(18) ?
C4 N3 N4 B1 . . . . -169.3(2) ?
W1 N3 N4 B1 . . . . 7.6(3) ?
C7 N5 N6 C9 . . . . 0.4(3) ?
W1 N5 N6 C9 . . . . -173.85(18) ?
C7 N5 N6 B1 . . . . 170.7(2) ?
W1 N5 N6 B1 . . . . -3.5(3) ?
N2 N1 C1 C2 . . . . -0.1(3) ?
W1 N1 C1 C2 . . . . -177.3(2) ?
N1 C1 C2 C3 . . . . 0.0(3) ?
N1 N2 C3 C2 . . . . -0.2(3) ?
B1 N2 C3 C2 . . . . -178.6(3) ?
C1 C2 C3 N2 . . . . 0.1(3) ?
N4 N3 C4 C5 . . . . -0.6(3) ?
W1 N3 C4 C5 . . . . -177.08(19) ?
N3 C4 C5 C6 . . . . 0.8(3) ?
N3 N4 C6 C5 . . . . 0.3(3) ?
B1 N4 C6 C5 . . . . 168.2(3) ?
C4 C5 C6 N4 . . . . -0.7(3) ?
N6 N5 C7 C8 . . . . -0.4(3) ?
W1 N5 C7 C8 . . . . 172.98(19) ?
N5 C7 C8 C9 . . . . 0.3(3) ?
N5 N6 C9 C8 . . . . -0.2(3) ?
B1 N6 C9 C8 . . . . -169.7(3) ?
C7 C8 C9 N6 . . . . -0.1(3) ?
C15 C10 C11 C12 . . . . -9.4(4) ?
W1 C10 C11 C12 . . . . -123.3(3) ?
C15 C10 C11 W1 . . . . 113.9(2) ?
C10 C11 C12 C13 . . . . 22.1(4) ?
W1 C11 C12 C13 . . . . -69.2(4) ?
C11 C12 C13 C14 . . . . -44.0(5) ?
C12 C13 C14 C15 . . . . 55.0(5) ?
C13 C14 C15 C10 . . . . -40.9(4) ?
C11 C10 C15 C14 . . . . 18.1(4) ?
W1 C10 C15 C14 . . . . 100.3(3) ?
C20 P1 C16 C17 . . . . -65.7(3) ?
C24 P1 C16 C17 . . . . 39.4(3) ?
W1 P1 C16 C17 . . . . 168.84(19) ?
P1 C16 C17 C18 . . . . 159.5(2) ?
C16 C17 C18 C19 . . . . 178.5(3) ?
C16 P1 C20 C21 . . . . 166.8(2) ?
C24 P1 C20 C21 . . . . 62.3(2) ?
W1 P1 C20 C21 . . . . -64.2(2) ?
P1 C20 C21 C22 . . . . -179.8(2) ?
C20 C21 C22 C23 . . . . -177.1(2) ?
C20 P1 C24 C25 . . . . 174.2(2) ?
C16 P1 C24 C25 . . . . 71.2(2) ?
W1 P1 C24 C25 . . . . -60.5(2) ?
P1 C24 C25 C26 . . . . 169.3(2) ?
C24 C25 C26 C27 . . . . -178.0(3) ?
C3 N2 B1 N6 . . . . 123.2(3) ?
N1 N2 B1 N6 . . . . -55.1(3) ?
C3 N2 B1 N4 . . . . -120.9(3) ?
N1 N2 B1 N4 . . . . 60.8(3) ?
C9 N6 B1 N2 . . . . -131.6(3) ?
N5 N6 B1 N2 . . . . 59.9(3) ?
C9 N6 B1 N4 . . . . 110.2(3) ?
N5 N6 B1 N4 . . . . -58.2(3) ?
C6 N4 B1 N2 . . . . 130.1(3) ?
N3 N4 B1 N2 . . . . -63.0(3) ?
C6 N4 B1 N6 . . . . -111.9(3) ?
N3 N4 B1 N6 . . . . 55.1(3) ?
